data_4021426
loop_
_publ_author_name
'Patchanita Thamyongkit'
'Anil D. Bhise'
'Masahiko Taniguchi'
'Jonathan S. Lindsey'

_publ_contact_author_address
;Department of Chemistry
North Carolina State University
Raleigh, NC 27695-8204
USA
;
_publ_contact_author_email jlindsey@ncsu.edu
_publ_contact_author_fax 919-513-2830
_publ_contact_author_name 'Jonathan S. Lindsey'
_publ_contact_author_phone 919-515-6406
_publ_section_title
;
 Alkylthio Unit as an \a-Pyrrole Protecting Group
 for Use in Dipyrromethane Synthesis
;
_journal_name_full 'Journal of Organic Chemistry'
_journal_page_first 903
_journal_page_last 910
_journal_paper_doi 10.1021/jo051806q
_journal_volume 71
_journal_year 2006
_chemical_formula_moiety 'C35 H38 N2 O4 S2 Sn '
_chemical_formula_sum 'C35 H38 N2 O4 S2 Sn'
_chemical_formula_weight 733.50
_chemical_name_common
;
Dibutyl[5,10-dihydro-1,9-bis(phenylsulfonyl)-5-phenyldipyrrinato]tin(IV)
;
_chemical_name_systematic
;
Dibutyl[5,10-dihydro-1,9-bis(phenylsulfonyl)-5-phenyldipyrrinato]tin(IV)
;
_space_group_IT_number 4
_symmetry_cell_setting monoclinic
_symmetry_space_group_name_Hall 'P 2yb'
_symmetry_space_group_name_H-M 'P 1 21 1'
_cell_angle_alpha 90.0
_cell_angle_beta 92.2023(15)
_cell_angle_gamma 90.0
_cell_formula_units_Z 2
_cell_length_a 8.5613(2)
_cell_length_b 15.6149(4)
_cell_length_c 12.0541(3)
_cell_measurement_reflns_used 8604
_cell_measurement_temperature 110
_cell_measurement_theta_max 34.53
_cell_measurement_theta_min 2.71
_cell_volume 1610.25(7)
_computing_cell_refinement Apex2
_computing_data_collection Apex2
_computing_data_reduction SAINT+
_computing_molecular_graphics NRCVAX
_computing_publication_material 'NRCVAX TABLES Jan 94 Version'
_computing_structure_refinement 'NRCVAX LSTSQ'
_computing_structure_solution SIR97
_diffrn_ambient_temperature 110
_diffrn_measurement_device 'Bruker-Nonius X8 Apex2'
_diffrn_measurement_method 'phi scans'
_diffrn_radiation_monochromator graphite
_diffrn_radiation_source 'xray tube'
_diffrn_radiation_type 'Molybdenum K\a'
_diffrn_radiation_wavelength .71073
_diffrn_reflns_av_R_equivalents .030
_diffrn_reflns_limit_h_max 16
_diffrn_reflns_limit_h_min -16
_diffrn_reflns_limit_k_max 27
_diffrn_reflns_limit_k_min -29
_diffrn_reflns_limit_l_max 22
_diffrn_reflns_limit_l_min -20
_diffrn_reflns_number 132249
_diffrn_reflns_theta_max 41.87
_diffrn_reflns_theta_min 1.98
_exptl_absorpt_coefficient_mu .96
_exptl_absorpt_correction_T_max 1.0000
_exptl_absorpt_correction_T_min 0.8845
_exptl_absorpt_correction_type none
_exptl_absorpt_process_details SADABS
_exptl_crystal_colour colorless
_exptl_crystal_density_diffrn 1.513
_exptl_crystal_description 'translucent prism'
_exptl_crystal_F_000 751.57
_exptl_crystal_size_max .30
_exptl_crystal_size_mid .26
_exptl_crystal_size_min .08
_refine_diff_density_max 1.00
_refine_diff_density_min -1.07
_refine_ls_extinction_coef 0.17(2)
_refine_ls_extinction_method Larson
_refine_ls_goodness_of_fit_obs 1.03
_refine_ls_hydrogen_treatment constr
_refine_ls_matrix_type full
_refine_ls_number_parameters 397
_refine_ls_number_reflns 18798
_refine_ls_R_factor_all .039
_refine_ls_R_factor_obs .030
_refine_ls_shift/esd_max .001
_refine_ls_structure_factor_coef F
_refine_ls_weighting_details '1/(\s^2^(F)+ .0002F^2^) '
_refine_ls_weighting_scheme sigma
_refine_ls_wR_factor_all .034
_refine_ls_wR_factor_obs .025
_reflns_number_observed 18800
_reflns_number_total 21349
_reflns_observed_criterion 'Inet > 1.0\s(Inet)'
_cod_data_source_file jo051806qsi20050902_021349.cif
_cod_original_sg_symbol_H-M 'P 21'
_cod_original_formula_sum 'C35 H38 N2 O4 S2 Sn '
_cod_database_code 4021426

loop_
_symmetry_equiv_pos_as_xyz
x,y,z
-x,1/2+y,-z

loop_
_atom_site_label
_atom_site_fract_x
_atom_site_fract_y
_atom_site_fract_z
_atom_site_U_iso_or_equiv
_atom_site_adp_type
_atom_site_type_symbol
Sn1 .592427(7) .71728 .827854(5) .01313(3) Uani Sn
S1 .40929(3) .760057(19) .56478(2) .01653(11) Uani S
S2 .72936(3) .71142(3) 1.10461(2) .01604(11) Uani S
O1 .35970(10) .74603(6) .67769(7) .0198(4) Uani O
O2 .34633(12) .83261(6) .50482(9) .0265(4) Uani O
O3 .58114(9) .70109(6) 1.04216(7) .0205(4) Uani O
O4 .74032(12) .77534(6) 1.19026(8) .0237(4) Uani O
N1 .69103(10) .73133(6) .66661(8) .0150(4) Uani N
N2 .82785(9) .71037(8) .89540(7) .0144(4) Uani N
C1 .61005(13) .76425(7) .57388(10) .0161(4) Uani C
C2 .71231(14) .78898(8) .49349(10) .0198(5) Uani C
C3 .86243(14) .77238(8) .53899(11) .0202(5) Uani C
C4 .84631(13) .73734(7) .64368(10) .0166(4) Uani C
C5 .97357(12) .70049(7) .71881(10) .0167(5) Uani C
C6 .96201(11) .72376(9) .83935(9) .0157(4) Uani C
C7 1.08208(13) .74874(8) .91328(11) .0198(5) Uani C
C8 1.02070(14) .75170(8) 1.01987(11) .0197(5) Uani C
C9 .86558(12) .72862(7) 1.00567(9) .0163(5) Uani C
C10 .35690(14) .66604(8) .49023(10) .0197(5) Uani C
C11 .23027(16) .66924(11) .41475(11) .0280(6) Uani C
C12 .17635(18) .59234(13) .36795(14) .0387(8) Uani C
C13 .24988(20) .51581(11) .39469(14) .0378(8) Uani C
C14 .3787(2) .51436(10) .46759(13) .0338(7) Uani C
C15 .43264(18) .58961(9) .51628(12) .0252(6) Uani C
C16 .98777(12) .60239(7) .70530(10) .0158(4) Uani C
C17 1.05430(17) .55340(8) .79128(12) .0247(5) Uani C
C18 1.07445(17) .46545(8) .77999(12) .0252(6) Uani C
C19 1.02774(16) .42494(8) .68264(11) .0228(5) Uani C
C20 .96139(20) .47281(9) .59657(12) .0288(6) Uani C
C21 .94173(18) .56080(8) .60767(11) .0246(6) Uani C
C22 .77466(13) .61141(7) 1.16764(10) .0173(4) Uani C
C23 .84705(15) .54771(8) 1.10754(11) .0203(5) Uani C
C24 .87404(17) .46830(8) 1.15695(13) .0252(6) Uani C
C25 .82844(16) .45355(9) 1.26456(13) .0274(6) Uani C
C26 .75519(16) .51743(9) 1.32328(11) .0260(6) Uani C
C27 .72927(15) .59735(9) 1.27600(11) .0224(5) Uani C
C28 .49096(15) .59279(8) .82506(11) .0171(5) Uani C
C29 .60785(13) .52026(8) .81589(11) .0204(5) Uani C
C30 .52779(15) .43321(8) .80489(12) .0236(6) Uani C
C31 .64273(20) .35906(9) .80164(18) .0403(9) Uani C
C32 .52484(15) .84509(8) .86475(12) .0196(5) Uani C
C33 .66041(14) .90651(8) .88677(11) .0186(5) Uani C
C34 .60386(14) .99934(8) .88676(11) .0192(5) Uani C
C35 .73220(15) 1.06321(9) .91552(12) .0239(5) Uani C
H2 .685 .812 .421 .0299 Uiso H
H3 .959 .784 .504 .0303 Uiso H
H5 1.070 .724 .695 .0267 Uiso H
H7 1.188 .762 .895 .0297 Uiso H
H8 1.075 .766 1.088 .0295 Uiso H
H11 .181 .723 .395 .0380 Uiso H
H12 .087 .592 .317 .0487 Uiso H
H13 .212 .464 .361 .0481 Uiso H
H14 .430 .461 .485 .0441 Uiso H
H15 .522 .589 .567 .0352 Uiso H
H17 1.086 .580 .860 .0344 Uiso H
H18 1.122 .433 .840 .0350 Uiso H
H19 1.040 .364 .675 .0328 Uiso H
H20 .929 .445 .528 .0388 Uiso H
H21 .896 .593 .547 .0346 Uiso H
H23 .878 .559 1.033 .0303 Uiso H
H24 .924 .424 1.116 .0352 Uiso H
H25 .848 .399 1.299 .0372 Uiso H
H26 .722 .506 1.397 .0359 Uiso H
H27 .681 .642 1.317 .0324 Uiso H
H28a .418 .590 .762 .0272 Uiso H
H28b .436 .585 .892 .0272 Uiso H
H29a .668 .530 .751 .0304 Uiso H
H29b .676 .520 .881 .0304 Uiso H
H30a .463 .433 .738 .0336 Uiso H
H30b .464 .425 .868 .0336 Uiso H
H31a .587 .306 .795 .0507 Uiso H
H31b .707 .366 .739 .0507 Uiso H
H31c .707 .359 .868 .0507 Uiso H
H32a .463 .844 .930 .0295 Uiso H
H32b .462 .867 .803 .0295 Uiso H
H33a .709 .894 .958 .0286 Uiso H
H33b .735 .899 .830 .0286 Uiso H
H34a .524 1.005 .940 .0292 Uiso H
H34b .560 1.012 .814 .0292 Uiso H
H35a .689 1.120 .914 .0339 Uiso H
H35b .776 1.051 .988 .0339 Uiso H
H35c .812 1.059 .862 .0339 Uiso H

loop_
_atom_site_aniso_label
_atom_site_aniso_U_11
_atom_site_aniso_U_22
_atom_site_aniso_U_33
_atom_site_aniso_U_12
_atom_site_aniso_U_13
_atom_site_aniso_U_23
_atom_site_aniso_type_symbol
Sn1 .01076(2) .01284(3) .01583(3) -.00025(3) .001135(17) -.00049(4) Sn
S1 .01492(11) .01653(12) .01802(13) .00284(9) -.00106(10) .00051(10) S
S2 .01641(9) .01494(12) .01663(10) .00156(13) -.00125(7) -.00247(12) S
O1 .0144(3) .0259(4) .0190(4) .0008(3) .0015(3) -.0028(3) O
O2 .0251(5) .0232(5) .0307(5) .0068(4) -.0056(4) .0049(4) O
O3 .0147(3) .0276(5) .0191(4) .0016(3) -.0011(3) -.0002(3) O
O4 .0298(5) .0179(4) .0233(5) .0029(4) -.0008(4) -.0063(3) O
N1 .0122(3) .0162(5) .0166(4) .0009(3) .0012(3) .0020(3) N
N2 .0114(3) .0141(4) .0175(3) .0002(4) -.0002(3) -.0005(4) N
C1 .0156(4) .0141(4) .0187(5) .0013(4) .0014(4) .0023(4) C
C2 .0203(5) .0196(5) .0197(6) .0029(4) .0038(4) .0050(4) C
C3 .0181(5) .0188(5) .0240(6) .0009(4) .0067(4) .0069(4) C
C4 .0134(4) .0143(5) .0224(5) .0005(3) .0047(4) .0029(3) C
C5 .0122(4) .0162(6) .0218(5) .0000(3) .0035(3) .0021(3) C
C6 .0117(3) .0124(5) .0231(4) -.0003(4) .0008(3) .0006(5) C
C7 .0138(4) .0162(5) .0292(6) -.0020(4) -.0015(4) .0017(4) C
C8 .0179(5) .0163(5) .0243(6) -.0019(4) -.0057(4) -.0013(4) C
C9 .0158(4) .0129(6) .0199(5) -.0006(4) -.0018(3) -.0005(4) C
C10 .0186(5) .0235(5) .0172(5) -.0019(4) .0020(4) -.0023(4) C
C11 .0204(6) .0418(8) .0218(6) -.0004(5) .0002(5) -.0077(6) C
C12 .0270(7) .0569(11) .0323(8) -.0122(7) .0013(6) -.0196(7) C
C13 .0388(8) .0402(9) .0352(8) -.0177(7) .0120(7) -.0174(7) C
C14 .0484(9) .0231(6) .0307(7) -.0083(6) .0125(6) -.0073(5) C
C15 .0317(7) .0217(6) .0224(6) -.0003(5) .0018(5) -.0028(5) C
C16 .0112(4) .0153(4) .0211(5) .0013(4) .0034(4) .0009(4) C
C17 .0288(6) .0192(5) .0253(6) .0055(5) -.0103(5) -.0029(5) C
C18 .0300(6) .0182(5) .0268(7) .0072(5) -.0072(5) .0013(5) C
C19 .0259(6) .0175(5) .0250(6) .0035(4) .0030(5) -.0011(4) C
C20 .0456(8) .0207(6) .0200(6) .0063(6) -.0010(6) -.0027(5) C
C21 .0362(7) .0206(5) .0169(6) .0057(5) .0001(5) .0013(4) C
C22 .0159(5) .0157(5) .0201(5) -.0014(4) -.0029(4) .0004(4) C
C23 .0195(5) .0166(5) .0247(6) -.0007(4) .0013(4) -.0014(4) C
C24 .0235(6) .0154(5) .0366(8) .0006(4) .0002(5) .0002(5) C
C25 .0233(6) .0190(5) .0393(8) -.0054(5) -.0055(5) .0072(5) C
C26 .0237(6) .0295(6) .0246(6) -.0052(5) -.0017(5) .0069(5) C
C27 .0214(5) .0255(6) .0203(6) .0003(5) -.0013(4) .0005(5) C
C28 .0155(5) .0155(5) .0205(6) -.0037(4) .0027(4) .0006(4) C
C29 .0171(5) .0158(5) .0285(6) -.0020(4) .0008(5) -.0003(4) C
C30 .0220(6) .0155(5) .0334(7) -.0033(4) .0040(5) -.0009(5) C
C31 .0333(8) .0169(6) .0719(12) .0008(6) .0175(8) .0008(7) C
C32 .0149(5) .0163(5) .0274(7) .0040(4) -.0009(5) -.0040(5) C
C33 .0157(5) .0162(5) .0238(6) .0015(4) -.0018(4) -.0016(4) C
C34 .0173(5) .0163(5) .0239(6) .0015(4) -.0004(4) -.0026(4) C
C35 .0209(5) .0210(5) .0299(7) -.0026(5) .0017(5) -.0065(5) C

loop_
_atom_type_symbol
_atom_type_scat_dispersion_real
_atom_type_scat_dispersion_imag
_atom_type_scat_source
C .003 .002 'International Tables Vol. IV Table 2.2B'
H .000 .000 'International Tables Vol. IV Table 2.2B'
N .006 .003 'International Tables Vol. IV Table 2.2B'
O .011 .006 'International Tables Vol. IV Table 2.2B'
S .125 .123 'International Tables Vol. IV Table 2.2B'
Sn -.654 1.425 'International Tables Vol. IV Table 2.2B'

loop_
_geom_angle_atom_site_label_1
_geom_angle_atom_site_label_2
_geom_angle_atom_site_label_3
_geom_angle
N1 Sn1 N2 87.29(3)
N1 Sn1 C28 104.59(4)
N1 Sn1 C32 102.21(5)
N2 Sn1 C28 109.67(5)
N2 Sn1 C32 103.09(5)
C28 Sn1 C32 138.16(5)
O1 S1 O2 118.09(6)
O1 S1 C1 105.81(5)
O1 S1 C10 105.79(6)
O2 S1 C1 110.89(6)
O2 S1 C10 108.39(6)
C1 S1 C10 107.29(6)
O3 S2 O4 118.62(6)
O3 S2 C9 105.00(5)
O3 S2 C22 107.17(6)
O4 S2 C9 111.24(6)
O4 S2 C22 107.28(6)
C9 S2 C22 106.95(6)
Sn1 N1 C1 124.11(7)
Sn1 N1 C4 127.14(8)
C1 N1 C4 105.65(9)
Sn1 N2 C6 126.69(7)
Sn1 N2 C9 122.30(7)
C6 N2 C9 105.82(8)
S1 C1 N1 120.22(8)
S1 C1 C2 128.54(9)
N1 C1 C2 110.87(10)
C1 C2 C3 105.62(10)
C1 C2 H2 126.99(12)
C3 C2 H2 127.38(12)
C2 C3 C4 107.88(10)
C2 C3 H3 125.94(12)
C4 C3 H3 126.18(12)
N1 C4 C3 109.96(10)
N1 C4 C5 122.54(10)
C3 C4 C5 127.12(10)
C4 C5 C6 114.58(9)
C4 C5 C16 111.95(9)
C4 C5 H5 106.68(10)
C6 C5 C16 110.45(10)
C6 C5 H5 106.58(10)
C16 C5 H5 106.01(9)
N2 C6 C5 121.78(9)
N2 C6 C7 109.86(10)
C5 C6 C7 127.76(9)
C6 C7 C8 107.55(10)
C6 C7 H7 125.94(13)
C8 C7 H7 126.51(12)
C7 C8 C9 105.63(10)
C7 C8 H8 127.34(12)
C9 C8 H8 127.02(13)
S2 C9 N2 119.58(8)
S2 C9 C8 128.99(9)
N2 C9 C8 111.13(10)
S1 C10 C11 118.62(11)
S1 C10 C15 119.41(10)
C11 C10 C15 121.66(13)
C10 C11 C12 118.09(15)
C10 C11 H11 120.98(14)
C12 C11 H11 120.93(14)
C11 C12 C13 120.53(15)
C11 C12 H12 120.02(19)
C13 C12 H12 119.45(16)
C12 C13 C14 120.45(14)
C12 C13 H13 119.39(17)
C14 C13 H13 120.15(19)
C13 C14 C15 120.01(15)
C13 C14 H14 119.82(15)
C15 C14 H14 120.17(17)
C10 C15 C14 119.22(14)
C10 C15 H15 120.14(13)
C14 C15 H15 120.64(15)
C5 C16 C17 119.85(11)
C5 C16 C21 122.14(11)
C17 C16 C21 117.96(11)
C16 C17 C18 121.21(12)
C16 C17 H17 119.66(12)
C18 C17 H17 119.12(13)
C17 C18 C19 120.20(12)
C17 C18 H18 120.02(14)
C19 C18 H18 119.78(13)
C18 C19 C20 119.20(12)
C18 C19 H19 120.22(13)
C20 C19 H19 120.57(13)
C19 C20 C21 120.62(13)
C19 C20 H20 119.57(13)
C21 C20 H20 119.81(14)
C16 C21 C20 120.80(12)
C16 C21 H21 119.79(12)
C20 C21 H21 119.41(13)
S2 C22 C23 120.09(10)
S2 C22 C27 118.41(9)
C23 C22 C27 121.42(11)
C22 C23 C24 118.99(12)
C22 C23 H23 120.17(12)
C24 C23 H23 120.84(12)
C23 C24 C25 120.00(12)
C23 C24 H24 119.85(14)
C25 C24 H24 120.15(13)
C24 C25 C26 120.42(12)
C24 C25 H25 119.97(15)
C26 C25 H25 119.60(15)
C25 C26 C27 120.40(13)
C25 C26 H26 119.91(14)
C27 C26 H26 119.69(14)
C22 C27 C26 118.75(12)
C22 C27 H27 120.35(13)
C26 C27 H27 120.90(13)
Sn1 C28 C29 114.37(8)
Sn1 C28 H28a 108.18(9)
Sn1 C28 H28b 108.34(9)
C29 C28 H28a 108.15(11)
C29 C28 H28b 108.26(11)
H28a C28 H28b 109.47(12)
C28 C29 C30 112.07(10)
C28 C29 H29a 108.85(11)
C28 C29 H29b 108.76(11)
C30 C29 H29a 108.50(11)
C30 C29 H29b 109.17(12)
H29a C29 H29b 109.47(11)
C29 C30 C31 113.04(11)
C29 C30 H30a 108.94(12)
C29 C30 H30b 108.26(12)
C31 C30 H30a 108.82(13)
C31 C30 H30b 108.26(13)
H30a C30 H30b 109.47(13)
C30 C31 H31a 109.72(14)
C30 C31 H31b 109.06(15)
C30 C31 H31c 109.63(15)
H31a C31 H31b 109.47(18)
H31a C31 H31c 109.47(17)
H31b C31 H31c 109.47(16)
Sn1 C32 C33 114.56(8)
Sn1 C32 H32a 108.09(10)
Sn1 C32 H32b 108.30(9)
C33 C32 H32a 108.13(12)
C33 C32 H32b 108.22(12)
H32a C32 H32b 109.47(12)
C32 C33 C34 111.00(10)
C32 C33 H33a 109.18(11)
C32 C33 H33b 109.05(11)
C34 C33 H33a 108.96(11)
C34 C33 H33b 109.17(11)
H33a C33 H33b 109.47(11)
C33 C34 C35 113.43(10)
C33 C34 H34a 108.48(11)
C33 C34 H34b 108.30(11)
C35 C34 H34a 108.34(11)
C35 C34 H34b 108.78(11)
H34a C34 H34b 109.47(12)
C34 C35 H35a 109.36(12)
C34 C35 H35b 109.75(12)
C34 C35 H35c 109.31(12)
H35a C35 H35b 109.47(13)
H35a C35 H35c 109.47(14)
H35b C35 H35c 109.47(13)

loop_
_geom_bond_atom_site_label_1
_geom_bond_atom_site_label_2
_geom_bond_distance
Sn1 N1 2.1598(9)
Sn1 N2 2.1473(8)
Sn1 C28 2.1289(12)
Sn1 C32 2.1297(12)
S1 O1 1.4577(9)
S1 O2 1.4375(10)
S1 C1 1.7193(12)
S1 C10 1.7700(13)
S2 O3 1.4594(8)
S2 O4 1.4365(9)
S2 C9 1.7209(11)
S2 C22 1.7731(12)
N1 C1 1.3910(15)
N1 C4 1.3715(14)
N2 C6 1.3708(13)
N2 C9 1.3854(14)
C1 C2 1.3855(16)
C2 C3 1.4019(18)
C2 H2 .9600(12)
C3 C4 1.3872(17)
C3 H3 .9600(11)
C4 C5 1.5041(16)
C5 C6 1.5047(16)
C5 C16 1.5458(15)
C5 H5 .9600(10)
C6 C7 1.3902(16)
C7 C8 1.4075(19)
C7 H7 .9600(12)
C8 C9 1.3803(16)
C8 H8 .9600(12)
C10 C11 1.3892(18)
C10 C15 1.3885(19)
C11 C12 1.398(2)
C11 H11 .9600(16)
C12 C13 1.383(3)
C12 H12 .9600(16)
C13 C14 1.383(3)
C13 H13 .9600(15)
C14 C15 1.3849(20)
C14 H14 .9600(17)
C15 H15 .9600(15)
C16 C17 1.3922(18)
C16 C21 1.3879(18)
C17 C18 1.3914(18)
C17 H17 .9600(13)
C18 C19 1.3788(20)
C18 H18 .9600(13)
C19 C20 1.3829(19)
C19 H19 .9600(12)
C20 C21 1.3913(19)
C20 H20 .9600(14)
C21 H21 .9600(13)
C22 C23 1.3901(17)
C22 C27 1.3944(18)
C23 C24 1.3910(18)
C23 H23 .9600(13)
C24 C25 1.388(2)
C24 H24 .9600(14)
C25 C26 1.387(2)
C25 H25 .9600(13)
C26 C27 1.3862(20)
C26 H26 .9600(13)
C27 H27 .9600(13)
C28 C29 1.5182(18)
C28 H28a .9600(14)
C28 H28b .9600(13)
C29 C30 1.5258(17)
C29 H29a .9600(12)
C29 H29b .9600(12)
C30 C31 1.521(2)
C30 H30a .9600(15)
C30 H30b .9600(14)
C31 H31a .9600(15)
C31 H31b .9600(18)
C31 H31c .960(2)
C32 C33 1.5211(18)
C32 H32a .9600(14)
C32 H32b .9600(14)
C33 C34 1.5283(17)
C33 H33a .9600(13)
C33 H33b .9600(12)
C34 C35 1.5143(18)
C34 H34a .9600(12)
C34 H34b .9600(13)
C35 H35a .9600(13)
C35 H35b .9600(15)
C35 H35c .9600(13)
